data_7155533
loop_
_publ_author_name
'Zhang, Jing'
'Kolluri, Rao'
'Alvarez, Salvador G.'
'Irving, Mark M.'
'Singh, Rajinder'
'Duncton, Matthew A. J.'

_publ_section_title
;
 Enantioselective synthesis of an octahydroindolizine (indolizidine)
 alcohol using an enzymatic resolution.
;
_journal_issue 14
_journal_name_full 'Organic &amp; biomolecular chemistry'
_journal_page_first 2953
_journal_page_last 2961
_journal_paper_doi 10.1039/c7ob00192d
_journal_volume 15
_journal_year 2017
_chemical_absolute_configuration ad
_chemical_formula_moiety 'C10 H20 N O, C2 H3 O2, H2 O'
_chemical_formula_sum 'C12 H25 N O4'
_chemical_formula_weight 247.33
_chemical_melting_point 353.0(10)
_chemical_name_systematic '(7S,8aS)-octahydro-5,5-dimethylindolizin-7-ol 9, acetic acid salt monohydrate'
_space_group_crystal_system orthorhombic
_space_group_IT_number 19
_space_group_name_Hall 'P 2ac 2ab'
_space_group_name_H-M_alt 'P 21 21 21'
_symmetry_space_group_name_Hall 'P 2ac 2ab'
_symmetry_space_group_name_H-M 'P 21 21 21'
_atom_sites_solution_hydrogens geom
_atom_sites_solution_primary iterative
_atom_sites_solution_secondary difmap
_audit_creation_date 2012-08-06
_audit_creation_method
;
  Olex2 1.2-beta
  (compiled May  9 2012 12:37:22, GUI svn.r4230)
;
_audit_update_record
;
2017-01-24 deposited with the CCDC.
2017-02-15 downloaded from the CCDC.
;
_cell_angle_alpha 90.00
_cell_angle_beta 90.00
_cell_angle_gamma 90.00
_cell_formula_units_Z 4
_cell_length_a 8.20560(10)
_cell_length_b 11.9665(2)
_cell_length_c 13.8857(2)
_cell_measurement_reflns_used 9253
_cell_measurement_temperature 100
_cell_measurement_theta_max 70.07
_cell_measurement_theta_min 3.69
_cell_volume 1363.47(3)
_computing_molecular_graphics
;
O. V. Dolomanov, L. J. Bourhis, R. J. Gildea, J. A. K. Howard and H. Puschmann,
OLEX2: a complete structure solution, refinement and analysis program.
J. Appl. Cryst. (2009). 42, 339-341.
;
_computing_publication_material
;
O. V. Dolomanov, L. J. Bourhis, R. J. Gildea, J. A. K. Howard and H. Puschmann,
OLEX2: a complete structure solution, refinement and analysis program.
J. Appl. Cryst. (2009). 42, 339-341.
;
_computing_structure_refinement
;
XL, G.M. Sheldrick, Acta Cryst.
(2008). A64, 112-122
;
_computing_structure_solution
;
olex2.solve (L.J. Bourhis, O.V. Dolomanov, R.J. Gildea, J.A.K. Howard,
H. Puschmann, in preparation, 2011)
;
_diffrn_ambient_temperature 100
_diffrn_measured_fraction_theta_full 0.989
_diffrn_measured_fraction_theta_max 0.990
_diffrn_measurement_device_type 'Bruker APEX-II CCD'
_diffrn_measurement_method '\f and \w scans'
_diffrn_radiation_monochromator graphite
_diffrn_radiation_type CuK\a
_diffrn_radiation_wavelength 1.54178
_diffrn_reflns_av_R_equivalents 0.0323
_diffrn_reflns_av_unetI/netI 0.0234
_diffrn_reflns_limit_h_max 9
_diffrn_reflns_limit_h_min -10
_diffrn_reflns_limit_k_max 14
_diffrn_reflns_limit_k_min -14
_diffrn_reflns_limit_l_max 16
_diffrn_reflns_limit_l_min -16
_diffrn_reflns_number 11121
_diffrn_reflns_theta_full 70.07
_diffrn_reflns_theta_max 70.07
_diffrn_reflns_theta_min 4.88
_diffrn_source 'fine-focus sealed tube'
_diffrn_standards_number 0
_exptl_absorpt_coefficient_mu 0.729
_exptl_absorpt_correction_T_max 1.0000
_exptl_absorpt_correction_T_min 0.9095
_exptl_absorpt_correction_type numerical
_exptl_absorpt_process_details
;
SADABS-2008/1 (Bruker,2008) was used for absorption correction.
wR2(int) was 0.0954 before and 0.0539 after correction.
The Ratio of minimum to maximum transmission is 0.9095.
The \l/2 correction factor is 0.0015.
;
_exptl_crystal_colour 'clear colourless'
_exptl_crystal_colour_lustre clear
_exptl_crystal_colour_primary colourless
_exptl_crystal_density_diffrn 1.205
_exptl_crystal_density_method 'not measured'
_exptl_crystal_description block
_exptl_crystal_F_000 544
_exptl_crystal_recrystallization_method 'Crystallized from diethyl ether (Et2O) solution'
_exptl_crystal_size_max 0.408
_exptl_crystal_size_mid 0.22
_exptl_crystal_size_min 0.128
_refine_diff_density_max 0.268
_refine_diff_density_min -0.224
_refine_diff_density_rms 0.046
_refine_ls_abs_structure_details 'Flack H D (1983), Acta Cryst. A39, 876-881'
_refine_ls_abs_structure_Flack -0.08(18)
_refine_ls_extinction_method none
_refine_ls_goodness_of_fit_ref 1.079
_refine_ls_hydrogen_treatment mixed
_refine_ls_matrix_type full
_refine_ls_number_parameters 166
_refine_ls_number_reflns 2542
_refine_ls_number_restraints 0
_refine_ls_restrained_S_all 1.079
_refine_ls_R_factor_all 0.0388
_refine_ls_R_factor_gt 0.0380
_refine_ls_shift/su_max 0.001
_refine_ls_shift/su_mean 0.000
_refine_ls_structure_factor_coef Fsqd
_refine_ls_weighting_details 'calc w=1/[\s^2^(Fo^2^)+(0.0717P)^2^+0.2001P] where P=(Fo^2^+2Fc^2^)/3'
_refine_ls_weighting_scheme calc
_refine_ls_wR_factor_gt 0.1016
_refine_ls_wR_factor_ref 0.1031
_reflns_number_gt 2489
_reflns_number_total 2542
_reflns_threshold_expression >2sigma(I)
_cod_data_source_file c7ob00192d3.cif
_cod_data_source_block x1208002
_cod_depositor_comments
;
The following automatic conversions were performed:

'_chemical_melting_point' value '352-354' was changed to '353.0(10)'
- the average value was taken and precision was estimated.

Automatic conversion script
Id: cif_fix_values 4973 2017-02-22 13:04:09Z antanas 

 Adding full bibliography for 7155533.cif.
;
_cod_database_code 7155533

loop_
_space_group_symop_id
_space_group_symop_operation_xyz
1 'x, y, z'
2 '-x+1/2, -y, z+1/2'
3 'x+1/2, -y+1/2, -z'
4 '-x, y+1/2, -z+1/2'

loop_
_atom_site_label
_atom_site_type_symbol
_atom_site_fract_x
_atom_site_fract_y
_atom_site_fract_z
_atom_site_U_iso_or_equiv
_atom_site_adp_type
_atom_site_occupancy
_atom_site_symmetry_multiplicity
_atom_site_calc_flag
_atom_site_refinement_flags
O1 O 0.66919(15) 0.14777(9) 0.51343(7) 0.0249(3) Uani 1 1 d .
H1 H 0.7161 0.0916 0.4900 0.037 Uiso 1 1 calc R
N1 N 0.85470(14) 0.31135(10) 0.69981(8) 0.0171(3) Uani 1 1 d .
H1A H 0.8336 0.2908 0.7632 0.020 Uiso 1 1 calc R
C1 C 0.93295(18) 0.21168(12) 0.65261(10) 0.0186(3) Uani 1 1 d .
H1B H 0.9517 0.2284 0.5829 0.022 Uiso 1 1 calc R
C2 C 1.09700(19) 0.20735(13) 0.70454(10) 0.0223(3) Uani 1 1 d .
H2A H 1.1800 0.1696 0.6643 0.027 Uiso 1 1 calc R
H2B H 1.0872 0.1669 0.7664 0.027 Uiso 1 1 calc R
C3 C 1.14305(19) 0.33088(14) 0.72163(11) 0.0232(3) Uani 1 1 d .
H3A H 1.1820 0.3420 0.7884 0.028 Uiso 1 1 calc R
H3B H 1.2300 0.3545 0.6766 0.028 Uiso 1 1 calc R
C4 C 0.98654(18) 0.39772(13) 0.70372(10) 0.0199(3) Uani 1 1 d .
H4A H 0.9667 0.4514 0.7567 0.024 Uiso 1 1 calc R
H4B H 0.9932 0.4393 0.6422 0.024 Uiso 1 1 calc R
C5 C 0.69199(18) 0.34647(12) 0.65668(10) 0.0196(3) Uani 1 1 d .
C6 C 0.58293(19) 0.24165(13) 0.65790(11) 0.0230(3) Uani 1 1 d .
H6A H 0.5518 0.2262 0.7255 0.028 Uiso 1 1 calc R
H6B H 0.4816 0.2589 0.6221 0.028 Uiso 1 1 calc R
C7 C 0.65638(19) 0.13525(13) 0.61547(10) 0.0218(3) Uani 1 1 d .
H7 H 0.5816 0.0713 0.6296 0.026 Uiso 1 1 calc R
C8 C 0.82197(19) 0.11119(12) 0.66123(10) 0.0207(3) Uani 1 1 d .
H8A H 0.8069 0.0922 0.7300 0.025 Uiso 1 1 calc R
H8B H 0.8728 0.0463 0.6289 0.025 Uiso 1 1 calc R
C9 C 0.71418(19) 0.39429(13) 0.55546(10) 0.0236(3) Uani 1 1 d .
H9A H 0.7739 0.4651 0.5593 0.035 Uiso 1 1 calc R
H9B H 0.6071 0.4073 0.5263 0.035 Uiso 1 1 calc R
H9C H 0.7757 0.3412 0.5160 0.035 Uiso 1 1 calc R
C10 C 0.6190(2) 0.43523(14) 0.72328(11) 0.0255(3) Uani 1 1 d .
H10A H 0.6109 0.4052 0.7888 0.038 Uiso 1 1 calc R
H10B H 0.5102 0.4558 0.7002 0.038 Uiso 1 1 calc R
H10C H 0.6892 0.5015 0.7235 0.038 Uiso 1 1 calc R
O2 O 0.54318(15) 0.61349(9) 0.43143(8) 0.0274(3) Uani 1 1 d .
O3 O 0.68481(15) 0.76215(10) 0.38262(7) 0.0263(3) Uani 1 1 d .
C11 C 0.6267(3) 0.74426(18) 0.55014(11) 0.0429(5) Uani 1 1 d .
H11A H 0.5698 0.8160 0.5553 0.064 Uiso 1 1 calc R
H11B H 0.7413 0.7541 0.5681 0.064 Uiso 1 1 calc R
H11C H 0.5756 0.6899 0.5934 0.064 Uiso 1 1 calc R
C12 C 0.6163(2) 0.70220(14) 0.44735(10) 0.0232(3) Uani 1 1 d .
O4 O 0.31887(15) 0.53635(9) 0.56338(8) 0.0243(3) Uani 1 1 d .
H4C H 0.266(3) 0.593(2) 0.5804(18) 0.052(7) Uiso 1 1 d .
H4D H 0.388(3) 0.5584(19) 0.5215(16) 0.043(6) Uiso 1 1 d .

loop_
_atom_site_aniso_label
_atom_site_aniso_U_11
_atom_site_aniso_U_22
_atom_site_aniso_U_33
_atom_site_aniso_U_23
_atom_site_aniso_U_13
_atom_site_aniso_U_12
O1 0.0309(6) 0.0237(5) 0.0202(5) -0.0048(4) -0.0068(4) 0.0048(5)
N1 0.0177(6) 0.0183(6) 0.0152(5) 0.0003(4) -0.0010(4) 0.0017(5)
C1 0.0193(7) 0.0206(7) 0.0161(6) -0.0002(5) 0.0001(5) 0.0046(6)
C2 0.0198(7) 0.0259(7) 0.0213(7) -0.0003(6) -0.0017(5) 0.0057(6)
C3 0.0193(7) 0.0285(8) 0.0219(7) 0.0022(6) -0.0019(5) 0.0002(6)
C4 0.0203(7) 0.0206(7) 0.0188(7) 0.0019(5) -0.0011(5) -0.0024(6)
C5 0.0168(7) 0.0216(7) 0.0205(7) -0.0019(6) -0.0027(6) 0.0032(6)
C6 0.0187(7) 0.0275(8) 0.0228(7) -0.0023(6) -0.0005(6) -0.0004(6)
C7 0.0246(8) 0.0201(7) 0.0207(7) -0.0010(5) -0.0024(6) -0.0028(6)
C8 0.0264(8) 0.0182(6) 0.0175(6) 0.0001(5) -0.0017(6) 0.0032(6)
C9 0.0256(8) 0.0239(7) 0.0213(7) 0.0010(6) -0.0057(6) 0.0041(6)
C10 0.0231(8) 0.0259(8) 0.0276(8) -0.0061(6) -0.0030(6) 0.0062(7)
O2 0.0339(6) 0.0258(5) 0.0224(5) -0.0006(4) -0.0003(4) -0.0061(5)
O3 0.0327(6) 0.0285(6) 0.0178(5) -0.0015(4) 0.0001(4) -0.0083(5)
C11 0.0569(13) 0.0503(11) 0.0213(8) -0.0046(8) 0.0040(8) -0.0294(10)
C12 0.0244(7) 0.0271(8) 0.0180(7) 0.0007(6) -0.0023(6) -0.0019(6)
O4 0.0278(6) 0.0204(5) 0.0249(5) -0.0014(4) 0.0032(5) 0.0006(5)

loop_
_atom_type_symbol
_atom_type_description
_atom_type_scat_dispersion_real
_atom_type_scat_dispersion_imag
_atom_type_scat_source
C C 0.0181 0.0091 'International Tables Vol C Tables 4.2.6.8 and 6.1.1.4'
H H 0.0000 0.0000 'International Tables Vol C Tables 4.2.6.8 and 6.1.1.4'
N N 0.0311 0.0180 'International Tables Vol C Tables 4.2.6.8 and 6.1.1.4'
O O 0.0492 0.0322 'International Tables Vol C Tables 4.2.6.8 and 6.1.1.4'

loop_
_geom_angle_atom_site_label_1
_geom_angle_atom_site_label_2
_geom_angle_atom_site_label_3
_geom_angle
C7 O1 H1 109.5
C1 N1 H1A 106.4
C1 N1 C5 114.94(11)
C4 N1 H1A 106.4
C4 N1 C1 104.75(11)
C4 N1 C5 117.22(11)
C5 N1 H1A 106.4
N1 C1 H1B 109.2
N1 C1 C2 101.38(11)
N1 C1 C8 109.79(11)
C2 C1 H1B 109.2
C8 C1 H1B 109.2
C8 C1 C2 117.77(12)
C1 C2 H2A 110.8
C1 C2 H2B 110.8
C1 C2 C3 104.81(12)
H2A C2 H2B 108.9
C3 C2 H2A 110.8
C3 C2 H2B 110.8
C2 C3 H3A 110.6
C2 C3 H3B 110.6
H3A C3 H3B 108.7
C4 C3 C2 105.63(12)
C4 C3 H3A 110.6
C4 C3 H3B 110.6
N1 C4 C3 104.53(11)
N1 C4 H4A 110.8
N1 C4 H4B 110.8
C3 C4 H4A 110.8
C3 C4 H4B 110.8
H4A C4 H4B 108.9
N1 C5 C6 106.28(11)
N1 C5 C9 111.14(12)
N1 C5 C10 107.29(11)
C9 C5 C6 112.58(12)
C9 C5 C10 110.02(13)
C10 C5 C6 109.33(13)
C5 C6 H6A 108.2
C5 C6 H6B 108.2
H6A C6 H6B 107.3
C7 C6 C5 116.44(13)
C7 C6 H6A 108.2
C7 C6 H6B 108.2
O1 C7 C6 108.92(12)
O1 C7 H7 108.7
O1 C7 C8 111.52(13)
C6 C7 H7 108.7
C6 C7 C8 110.35(12)
C8 C7 H7 108.7
C1 C8 C7 110.65(12)
C1 C8 H8A 109.5
C1 C8 H8B 109.5
C7 C8 H8A 109.5
C7 C8 H8B 109.5
H8A C8 H8B 108.1
C5 C9 H9A 109.5
C5 C9 H9B 109.5
C5 C9 H9C 109.5
H9A C9 H9B 109.5
H9A C9 H9C 109.5
H9B C9 H9C 109.5
C5 C10 H10A 109.5
C5 C10 H10B 109.5
C5 C10 H10C 109.5
H10A C10 H10B 109.5
H10A C10 H10C 109.5
H10B C10 H10C 109.5
H11A C11 H11B 109.5
H11A C11 H11C 109.5
H11B C11 H11C 109.5
C12 C11 H11A 109.5
C12 C11 H11B 109.5
C12 C11 H11C 109.5
O2 C12 O3 124.57(14)
O2 C12 C11 118.65(14)
O3 C12 C11 116.78(15)
H4C O4 H4D 107(2)

loop_
_geom_bond_atom_site_label_1
_geom_bond_atom_site_label_2
_geom_bond_distance
O1 H1 0.8400
O1 C7 1.4287(18)
N1 H1A 0.9300
N1 C1 1.5047(18)
N1 C4 1.4973(19)
N1 C5 1.5224(17)
C1 H1B 1.0000
C1 C2 1.5279(19)
C1 C8 1.513(2)
C2 H2A 0.9900
C2 H2B 0.9900
C2 C3 1.544(2)
C3 H3A 0.9900
C3 H3B 0.9900
C3 C4 1.533(2)
C4 H4A 0.9900
C4 H4B 0.9900
C5 C6 1.541(2)
C5 C9 1.5284(19)
C5 C10 1.530(2)
C6 H6A 0.9900
C6 H6B 0.9900
C6 C7 1.527(2)
C7 H7 1.0000
C7 C8 1.527(2)
C8 H8A 0.9900
C8 H8B 0.9900
C9 H9A 0.9800
C9 H9B 0.9800
C9 H9C 0.9800
C10 H10A 0.9800
C10 H10B 0.9800
C10 H10C 0.9800
O2 C12 1.239(2)
O3 C12 1.2800(19)
C11 H11A 0.9800
C11 H11B 0.9800
C11 H11C 0.9800
C11 C12 1.5158(19)
O4 H4C 0.83(3)
O4 H4D 0.85(3)

loop_
_geom_hbond_atom_site_label_D
_geom_hbond_atom_site_label_H
_geom_hbond_atom_site_label_A
_geom_hbond_distance_DH
_geom_hbond_distance_HA
_geom_hbond_distance_DA
_geom_hbond_angle_DHA
_geom_hbond_site_symmetry_A
O1 H1 O4 0.84 1.90 2.7387(16) 179.1 3_556
N1 H1A O3 0.93 1.78 2.7060(15) 172.1 2_665
O4 H4C O3 0.83(3) 1.93(3) 2.7544(17) 169(3) 3_466
O4 H4D O2 0.85(3) 1.90(3) 2.7563(16) 177(2) .

loop_
_geom_torsion_atom_site_label_1
_geom_torsion_atom_site_label_2
_geom_torsion_atom_site_label_3
_geom_torsion_atom_site_label_4
_geom_torsion
O1 C7 C8 C1 67.33(15)
N1 C1 C2 C3 -35.48(14)
N1 C1 C8 C7 57.95(14)
N1 C5 C6 C7 -50.27(15)
C1 N1 C4 C3 -35.28(13)
C1 N1 C5 C6 54.07(14)
C1 N1 C5 C9 -68.74(15)
C1 N1 C5 C10 170.94(12)
C1 C2 C3 C4 14.57(15)
C2 C1 C8 C7 173.19(12)
C2 C3 C4 N1 12.26(15)
C4 N1 C1 C2 44.12(13)
C4 N1 C1 C8 169.40(11)
C4 N1 C5 C6 177.78(11)
C4 N1 C5 C9 54.97(15)
C4 N1 C5 C10 -65.35(16)
C5 N1 C1 C2 174.22(11)
C5 N1 C1 C8 -60.50(15)
C5 N1 C4 C3 -164.02(11)
C5 C6 C7 O1 -70.45(16)
C5 C6 C7 C8 52.28(17)
C6 C7 C8 C1 -53.87(15)
C8 C1 C2 C3 -155.24(12)
C9 C5 C6 C7 71.63(17)
C10 C5 C6 C7 -165.77(13)
